data_4034928
loop_
_publ_author_name
'Tojo, Yukiko'
'Urushibara, Ko'
'Yamamoto, Sawori'
'Mori, Hirotoshi'
'Masu, Hyuma'
'Kudo, Mayumi'
'Hirano, Tomoya'
'Azumaya, Isao'
'Kagechika, Hiroyuki'
'Tanatani, Aya'

_publ_section_title
;
 Conformational Properties of Aromatic Oligoamides Bearing Pyrrole Rings.
;
_journal_issue 8
_journal_name_full 'The Journal of organic chemistry'
_journal_page_first 4606
_journal_page_last 4617
_journal_paper_doi 10.1021/acs.joc.8b00349
_journal_volume 83
_journal_year 2018
_chemical_formula_sum 'C23 H26 N4 O4'
_chemical_formula_weight 422.48
_space_group_IT_number 14
_space_group_name_Hall '-P 2ybc'
_space_group_name_H-M_alt 'P 1 21/c 1'
_symmetry_cell_setting monoclinic
_symmetry_space_group_name_H-M 'P 1 21/c 1'
_atom_sites_solution_hydrogens geom
_atom_sites_solution_primary direct
_atom_sites_solution_secondary difmap
_audit_creation_method SHELXL-97
_cell_angle_alpha 90.00
_cell_angle_beta 102.0970(10)
_cell_angle_gamma 90.00
_cell_formula_units_Z 4
_cell_length_a 11.3381(6)
_cell_length_b 7.2556(4)
_cell_length_c 26.5552(15)
_cell_measurement_reflns_used 5010
_cell_measurement_temperature 93
_cell_measurement_theta_max 27.86
_cell_measurement_theta_min 2.65
_cell_volume 2136.0(2)
_computing_cell_refinement 'APEX2 (Bruker AXS, 2006)'
_computing_data_collection 'APEX2 (Bruker AXS, 2006)'
_computing_data_reduction 'SAINT (Bruker AXS, 2004)'
_computing_molecular_graphics 'XSHEL (Bruker AXS,2002)'
_computing_publication_material 'XCIF (Bruker AXS, 2001)'
_computing_structure_refinement 'SHELXL-97 (Sheldrick, 1997)'
_computing_structure_solution 'SHELXS-97 (Sheldrick, 1997)'
_diffrn_ambient_temperature 93
_diffrn_detector_area_resol_mean 8.333
_diffrn_measured_fraction_theta_full 0.998
_diffrn_measured_fraction_theta_max 0.997
_diffrn_measurement_device_type 'Bruker APEXII CCD area detector'
_diffrn_measurement_method 'phi and omega scans'
_diffrn_radiation_monochromator 'Bruker Helios multilayer confocal mirror'
_diffrn_radiation_source 'Bruker TXS fine-focus rotating anode'
_diffrn_radiation_type MoK\a
_diffrn_radiation_wavelength 0.71073
_diffrn_reflns_av_R_equivalents 0.0224
_diffrn_reflns_av_sigmaI/netI 0.0259
_diffrn_reflns_limit_h_max 14
_diffrn_reflns_limit_h_min -14
_diffrn_reflns_limit_k_max 9
_diffrn_reflns_limit_k_min -9
_diffrn_reflns_limit_l_max 34
_diffrn_reflns_limit_l_min -19
_diffrn_reflns_number 13667
_diffrn_reflns_theta_full 25.00
_diffrn_reflns_theta_max 27.87
_diffrn_reflns_theta_min 1.57
_exptl_absorpt_coefficient_mu 0.092
_exptl_absorpt_correction_T_max 0.9909
_exptl_absorpt_correction_T_min 0.9730
_exptl_absorpt_correction_type empirical
_exptl_absorpt_process_details
;
SADABS Sheldrick 1996
;
_exptl_crystal_colour colourless
_exptl_crystal_density_diffrn 1.314
_exptl_crystal_density_method 'not measured'
_exptl_crystal_description plate
_exptl_crystal_F_000 896
_exptl_crystal_size_max 0.30
_exptl_crystal_size_mid 0.20
_exptl_crystal_size_min 0.10
_refine_diff_density_max 0.360
_refine_diff_density_min -0.313
_refine_diff_density_rms 0.045
_refine_ls_extinction_method none
_refine_ls_goodness_of_fit_ref 1.046
_refine_ls_hydrogen_treatment constr
_refine_ls_matrix_type full
_refine_ls_number_parameters 285
_refine_ls_number_reflns 5082
_refine_ls_number_restraints 0
_refine_ls_restrained_S_all 1.046
_refine_ls_R_factor_all 0.0527
_refine_ls_R_factor_gt 0.0427
_refine_ls_shift/su_max 0.002
_refine_ls_shift/su_mean 0.000
_refine_ls_structure_factor_coef Fsqd
_refine_ls_weighting_details 'calc w=1/[\s^2^(Fo^2^)+(0.0564P)^2^+0.8972P] where P=(Fo^2^+2Fc^2^)/3'
_refine_ls_weighting_scheme calc
_refine_ls_wR_factor_gt 0.1116
_refine_ls_wR_factor_ref 0.1179
_reflns_number_gt 4185
_reflns_number_total 5082
_reflns_threshold_expression >2sigma(I)
_cod_data_source_file jo8b00349_si_007.cif
_cod_data_source_block compound_7
_cod_depositor_comments
;
The following automatic conversions were performed:

data item '_symmetry_cell_setting' value 'Monoclinic' was changed to
'monoclinic' in accordance with the
/home/data/users/saulius/crontab/automatic-downloads/current/ACS/lib/dictionaries/cif_core.dic
dictionary named 'cif_core.dic' version 2.4.2 last updated on
2011-04-26.

Automatic conversion script
Id: cif_fix_values 6909 2019-04-08 15:41:33Z antanas 
;
_cod_original_sg_symbol_H-M 'P2(1)/c  '
_cod_database_code 4034928

loop_
_symmetry_equiv_pos_as_xyz
'x, y, z'
'-x, y+1/2, -z+1/2'
'-x, -y, -z'
'x, -y-1/2, z-1/2'

loop_
_atom_site_label
_atom_site_type_symbol
_atom_site_fract_x
_atom_site_fract_y
_atom_site_fract_z
_atom_site_U_iso_or_equiv
_atom_site_adp_type
_atom_site_occupancy
_atom_site_symmetry_multiplicity
_atom_site_calc_flag
_atom_site_refinement_flags
C19 C 0.94191(12) 0.93061(19) 0.05213(5) 0.0193(3) Uani 1 1 d .
C14 C 0.58539(11) 1.17455(18) 0.07046(5) 0.0191(3) Uani 1 1 d .
C12 C 0.53934(13) 0.8453(2) 0.08611(5) 0.0250(3) Uani 1 1 d .
H12 H 0.4908 0.8414 0.0523 0.030 Uiso 1 1 calc R
C20 C 0.88450(12) 1.07930(19) 0.06906(5) 0.0199(3) Uani 1 1 d .
H20 H 0.9193 1.1664 0.0946 0.024 Uiso 1 1 calc R
C21 C 1.06577(12) 0.86616(19) 0.06921(5) 0.0203(3) Uani 1 1 d .
C17 C 0.75237(12) 0.92833(19) 0.00802(5) 0.0205(3) Uani 1 1 d .
H17 H 0.6806 0.8945 -0.0156 0.025 Uiso 1 1 calc R
C18 C 0.88070(13) 0.67746(19) -0.01495(6) 0.0244(3) Uani 1 1 d .
H18A H 0.8068 0.6474 -0.0401 0.037 Uiso 1 1 calc R
H18B H 0.9037 0.5727 0.0083 0.037 Uiso 1 1 calc R
H18C H 0.9457 0.7041 -0.0331 0.037 Uiso 1 1 calc R
C15 C 0.66857(13) 1.3773(2) 0.01362(5) 0.0236(3) Uani 1 1 d .
H15A H 0.5845 1.4132 0.0002 0.035 Uiso 1 1 calc R
H15B H 0.7089 1.3572 -0.0152 0.035 Uiso 1 1 calc R
H15C H 0.7101 1.4756 0.0358 0.035 Uiso 1 1 calc R
C6 C 0.73283(13) 0.45316(19) 0.22139(5) 0.0236(3) Uani 1 1 d .
C1 C 0.98359(14) 0.5264(2) 0.28822(5) 0.0290(3) Uani 1 1 d .
H1A H 1.0200 0.4099 0.3023 0.043 Uiso 1 1 calc R
H1B H 0.9100 0.5492 0.3011 0.043 Uiso 1 1 calc R
H1C H 1.0408 0.6273 0.2989 0.043 Uiso 1 1 calc R
C8 C 0.61862(12) 0.6963(2) 0.16675(5) 0.0219(3) Uani 1 1 d .
C16 C 0.76507(12) 1.07646(19) 0.04120(5) 0.0194(3) Uani 1 1 d .
C10 C 0.66903(13) 1.0117(2) 0.15362(5) 0.0243(3) Uani 1 1 d .
H10 H 0.7108 1.1214 0.1661 0.029 Uiso 1 1 calc R
C9 C 0.67692(13) 0.8581(2) 0.18518(5) 0.0247(3) Uani 1 1 d .
H9 H 0.7224 0.8638 0.2195 0.030 Uiso 1 1 calc R
C11 C 0.60029(11) 1.00584(18) 0.10383(5) 0.0186(3) Uani 1 1 d .
C5 C 0.84063(13) 0.50100(19) 0.20102(5) 0.0231(3) Uani 1 1 d .
C22 C 1.25366(13) 0.9324(2) 0.12391(6) 0.0289(3) Uani 1 1 d .
H22A H 1.2936 0.8880 0.0964 0.035 Uiso 1 1 calc R
H22B H 1.2546 0.8316 0.1491 0.035 Uiso 1 1 calc R
C2 C 1.03577(14) 0.5365(2) 0.20157(6) 0.0278(3) Uani 1 1 d .
H2 H 1.1201 0.5530 0.2135 0.033 Uiso 1 1 calc R
C13 C 0.54830(13) 0.6905(2) 0.11707(6) 0.0259(3) Uani 1 1 d .
H13 H 0.5067 0.5807 0.1045 0.031 Uiso 1 1 calc R
C23 C 1.31814(14) 1.0977(3) 0.14986(6) 0.0360(4) Uani 1 1 d .
H23A H 1.3199 1.1944 0.1242 0.054 Uiso 1 1 calc R
H23B H 1.4009 1.0637 0.1663 0.054 Uiso 1 1 calc R
H23C H 1.2759 1.1434 0.1760 0.054 Uiso 1 1 calc R
C4 C 0.85366(15) 0.5092(2) 0.15049(6) 0.0282(3) Uani 1 1 d .
H4 H 0.7904 0.5021 0.1208 0.034 Uiso 1 1 calc R
C3 C 0.97678(15) 0.5298(2) 0.15088(6) 0.0295(3) Uani 1 1 d .
H3 H 1.0126 0.5376 0.1216 0.035 Uiso 1 1 calc R
C7 C 0.51449(14) 0.4672(3) 0.21068(6) 0.0352(4) Uani 1 1 d .
H7A H 0.5317 0.3590 0.2331 0.053 Uiso 1 1 calc R
H7B H 0.4587 0.4328 0.1786 0.053 Uiso 1 1 calc R
H7C H 0.4777 0.5636 0.2282 0.053 Uiso 1 1 calc R
N4 N 0.85952(10) 0.83898(16) 0.01483(4) 0.0197(2) Uani 1 1 d .
N2 N 0.62673(11) 0.53633(18) 0.19886(5) 0.0263(3) Uani 1 1 d .
N3 N 0.67195(10) 1.20676(16) 0.04358(4) 0.0199(2) Uani 1 1 d .
N1 N 0.95379(11) 0.51579(17) 0.23205(4) 0.0244(3) Uani 1 1 d .
O3 O 1.10635(9) 0.72382(15) 0.05616(4) 0.0258(2) Uani 1 1 d .
O2 O 0.49796(9) 1.27730(15) 0.06788(4) 0.0303(3) Uani 1 1 d .
O1 O 0.73687(10) 0.33572(15) 0.25517(4) 0.0294(2) Uani 1 1 d .
O4 O 1.13031(8) 0.98743(15) 0.10210(4) 0.0246(2) Uani 1 1 d .

loop_
_atom_site_aniso_label
_atom_site_aniso_U_11
_atom_site_aniso_U_22
_atom_site_aniso_U_33
_atom_site_aniso_U_23
_atom_site_aniso_U_13
_atom_site_aniso_U_12
C19 0.0197(6) 0.0203(7) 0.0187(6) 0.0009(5) 0.0061(5) 0.0000(5)
C14 0.0173(6) 0.0174(6) 0.0221(6) -0.0027(5) 0.0026(5) -0.0010(5)
C12 0.0280(7) 0.0224(7) 0.0217(6) 0.0002(5) -0.0014(5) -0.0031(6)
C20 0.0213(6) 0.0202(7) 0.0192(6) 0.0005(5) 0.0064(5) -0.0001(5)
C21 0.0217(6) 0.0223(7) 0.0180(6) 0.0031(5) 0.0068(5) 0.0008(5)
C17 0.0187(6) 0.0199(7) 0.0232(6) 0.0017(5) 0.0051(5) 0.0005(5)
C18 0.0259(7) 0.0180(7) 0.0308(7) -0.0045(6) 0.0095(6) -0.0011(5)
C15 0.0276(7) 0.0190(7) 0.0247(7) 0.0039(5) 0.0066(5) 0.0015(5)
C6 0.0325(7) 0.0191(7) 0.0173(6) -0.0022(5) 0.0009(5) -0.0028(6)
C1 0.0326(8) 0.0291(8) 0.0225(7) -0.0011(6) -0.0007(6) -0.0012(6)
C8 0.0212(6) 0.0222(7) 0.0222(6) 0.0026(5) 0.0042(5) -0.0018(5)
C16 0.0197(6) 0.0180(6) 0.0217(6) 0.0027(5) 0.0073(5) 0.0030(5)
C10 0.0254(7) 0.0191(7) 0.0266(7) -0.0034(5) 0.0011(5) -0.0032(5)
C9 0.0264(7) 0.0252(7) 0.0201(6) -0.0021(5) -0.0005(5) -0.0017(6)
C11 0.0160(6) 0.0180(6) 0.0228(6) 0.0003(5) 0.0065(5) 0.0016(5)
C5 0.0294(7) 0.0183(7) 0.0202(6) -0.0008(5) 0.0017(5) 0.0009(5)
C22 0.0195(7) 0.0427(9) 0.0229(7) -0.0012(6) 0.0011(5) 0.0044(6)
C2 0.0289(7) 0.0218(7) 0.0336(8) 0.0022(6) 0.0086(6) 0.0010(6)
C13 0.0272(7) 0.0205(7) 0.0270(7) 0.0002(6) -0.0011(6) -0.0066(6)
C23 0.0267(8) 0.0511(11) 0.0285(8) -0.0001(7) 0.0023(6) -0.0072(7)
C4 0.0376(8) 0.0248(8) 0.0212(7) -0.0001(6) 0.0040(6) 0.0016(6)
C3 0.0418(9) 0.0211(7) 0.0284(7) 0.0013(6) 0.0138(6) 0.0017(6)
C7 0.0302(8) 0.0378(9) 0.0363(8) 0.0094(7) 0.0042(7) -0.0103(7)
N4 0.0198(5) 0.0177(6) 0.0223(5) -0.0007(4) 0.0057(4) 0.0000(4)
N2 0.0262(6) 0.0252(6) 0.0261(6) 0.0065(5) 0.0021(5) -0.0053(5)
N3 0.0197(5) 0.0170(6) 0.0239(5) 0.0029(4) 0.0066(4) 0.0033(4)
N1 0.0289(6) 0.0212(6) 0.0222(6) -0.0006(5) 0.0035(5) 0.0009(5)
O3 0.0241(5) 0.0259(5) 0.0282(5) -0.0006(4) 0.0077(4) 0.0061(4)
O2 0.0239(5) 0.0243(5) 0.0460(6) 0.0070(5) 0.0144(5) 0.0079(4)
O1 0.0398(6) 0.0247(6) 0.0224(5) 0.0047(4) 0.0039(4) -0.0008(5)
O4 0.0194(5) 0.0307(6) 0.0228(5) -0.0030(4) 0.0023(4) 0.0025(4)

loop_
_atom_type_symbol
_atom_type_description
_atom_type_scat_dispersion_real
_atom_type_scat_dispersion_imag
_atom_type_scat_source
C C 0.0033 0.0016 'International Tables Vol C Tables 4.2.6.8 and 6.1.1.4'
H H 0.0000 0.0000 'International Tables Vol C Tables 4.2.6.8 and 6.1.1.4'
N N 0.0061 0.0033 'International Tables Vol C Tables 4.2.6.8 and 6.1.1.4'
O O 0.0106 0.0060 'International Tables Vol C Tables 4.2.6.8 and 6.1.1.4'

loop_
_geom_angle_atom_site_label_1
_geom_angle_atom_site_label_2
_geom_angle_atom_site_label_3
_geom_angle
N4 C19 C20 108.35(11)
N4 C19 C21 122.06(12)
C20 C19 C21 129.56(12)
O2 C14 N3 122.16(12)
O2 C14 C11 121.13(12)
N3 C14 C11 116.71(11)
C13 C12 C11 120.78(13)
C13 C12 H12 119.6
C11 C12 H12 119.6
C19 C20 C16 106.61(12)
C19 C20 H20 126.7
C16 C20 H20 126.7
O3 C21 O4 123.85(12)
O3 C21 C19 125.67(13)
O4 C21 C19 110.48(12)
N4 C17 C16 108.49(12)
N4 C17 H17 125.8
C16 C17 H17 125.8
N4 C18 H18A 109.5
N4 C18 H18B 109.5
H18A C18 H18B 109.5
N4 C18 H18C 109.5
H18A C18 H18C 109.5
H18B C18 H18C 109.5
N3 C15 H15A 109.5
N3 C15 H15B 109.5
H15A C15 H15B 109.5
N3 C15 H15C 109.5
H15A C15 H15C 109.5
H15B C15 H15C 109.5
O1 C6 N2 121.30(14)
O1 C6 C5 121.45(13)
N2 C6 C5 117.12(12)
N1 C1 H1A 109.5
N1 C1 H1B 109.5
H1A C1 H1B 109.5
N1 C1 H1C 109.5
H1A C1 H1C 109.5
H1B C1 H1C 109.5
C9 C8 C13 119.77(13)
C9 C8 N2 120.68(12)
C13 C8 N2 119.52(12)
C17 C16 C20 108.00(12)
C17 C16 N3 124.42(12)
C20 C16 N3 127.50(12)
C9 C10 C11 120.25(13)
C9 C10 H10 119.9
C11 C10 H10 119.9
C8 C9 C10 120.16(12)
C8 C9 H9 119.9
C10 C9 H9 119.9
C12 C11 C10 119.33(13)
C12 C11 C14 119.96(12)
C10 C11 C14 120.61(12)
N1 C5 C4 107.59(13)
N1 C5 C6 122.55(12)
C4 C5 C6 129.08(13)
O4 C22 C23 107.44(13)
O4 C22 H22A 110.2
C23 C22 H22A 110.2
O4 C22 H22B 110.2
C23 C22 H22B 110.2
H22A C22 H22B 108.5
N1 C2 C3 109.01(13)
N1 C2 H2 125.5
C3 C2 H2 125.5
C12 C13 C8 119.68(13)
C12 C13 H13 120.2
C8 C13 H13 120.2
C22 C23 H23A 109.5
C22 C23 H23B 109.5
H23A C23 H23B 109.5
C22 C23 H23C 109.5
H23A C23 H23C 109.5
H23B C23 H23C 109.5
C5 C4 C3 107.84(13)
C5 C4 H4 126.1
C3 C4 H4 126.1
C2 C3 C4 106.91(14)
C2 C3 H3 126.5
C4 C3 H3 126.5
N2 C7 H7A 109.5
N2 C7 H7B 109.5
H7A C7 H7B 109.5
N2 C7 H7C 109.5
H7A C7 H7C 109.5
H7B C7 H7C 109.5
C17 N4 C19 108.55(11)
C17 N4 C18 123.75(12)
C19 N4 C18 127.66(11)
C6 N2 C8 124.02(12)
C6 N2 C7 118.73(13)
C8 N2 C7 117.11(12)
C14 N3 C16 122.34(11)
C14 N3 C15 119.58(11)
C16 N3 C15 118.02(11)
C2 N1 C5 108.63(12)
C2 N1 C1 124.06(13)
C5 N1 C1 127.06(13)
C21 O4 C22 115.26(11)

loop_
_geom_bond_atom_site_label_1
_geom_bond_atom_site_label_2
_geom_bond_distance
C19 N4 1.3813(17)
C19 C20 1.3828(19)
C19 C21 1.4593(18)
C14 O2 1.2308(16)
C14 N3 1.3495(17)
C14 C11 1.4997(18)
C12 C13 1.383(2)
C12 C11 1.3857(19)
C12 H12 0.9500
C20 C16 1.4005(18)
C20 H20 0.9500
C21 O3 1.2105(17)
C21 O4 1.3433(17)
C17 N4 1.3553(17)
C17 C16 1.3781(19)
C17 H17 0.9500
C18 N4 1.4616(17)
C18 H18A 0.9800
C18 H18B 0.9800
C18 H18C 0.9800
C15 N3 1.4674(17)
C15 H15A 0.9800
C15 H15B 0.9800
C15 H15C 0.9800
C6 O1 1.2311(17)
C6 N2 1.3665(19)
C6 C5 1.478(2)
C1 N1 1.4609(18)
C1 H1A 0.9800
C1 H1B 0.9800
C1 H1C 0.9800
C8 C9 1.386(2)
C8 C13 1.3918(19)
C8 N2 1.4316(18)
C16 N3 1.4284(17)
C10 C9 1.386(2)
C10 C11 1.3878(19)
C10 H10 0.9500
C9 H9 0.9500
C5 N1 1.3759(18)
C5 C4 1.382(2)
C22 O4 1.4532(16)
C22 C23 1.496(2)
C22 H22A 0.9900
C22 H22B 0.9900
C2 N1 1.3627(19)
C2 C3 1.373(2)
C2 H2 0.9500
C13 H13 0.9500
C23 H23A 0.9800
C23 H23B 0.9800
C23 H23C 0.9800
C4 C3 1.402(2)
C4 H4 0.9500
C3 H3 0.9500
C7 N2 1.4618(19)
C7 H7A 0.9800
C7 H7B 0.9800
C7 H7C 0.9800
